data_7113103
loop_
_publ_author_name
'Liu, Cai-Ming'
'Zhang, De-Qing'
'Zhu, Dao-Ben'

_publ_section_title
;
 Solvatomagnetic effect and spin-glass behavior in a 1D coordination
 polymer constructed from EE-azido bridged Mn^III^~3~O units
;
_journal_coden_ASTM CHCOFS
_journal_issue 3
_journal_name_full
;
 Chemical Communications (Cambridge, United Kingdom)
;
_journal_page_first 368
_journal_page_last 370
_journal_paper_doi 10.1039/b715080f
_journal_year 2008
_chemical_formula_sum 'C32 H34 Br3 Mn3 N9 O9'
_chemical_formula_weight 1093.23
_space_group_IT_number 14
_symmetry_cell_setting monoclinic
_symmetry_space_group_name_Hall '-P 2ybc'
_symmetry_space_group_name_H-M 'P 1 21/c 1'
_atom_sites_solution_hydrogens geom
_atom_sites_solution_primary direct
_atom_sites_solution_secondary difmap
_audit_creation_method SHELXL-97
_cell_angle_alpha 90.00
_cell_angle_beta 98.152(3)
_cell_angle_gamma 90.00
_cell_formula_units_Z 4
_cell_length_a 19.1576(12)
_cell_length_b 8.2244(5)
_cell_length_c 25.5724(17)
_cell_measurement_reflns_used 31302
_cell_measurement_temperature 113(2)
_cell_measurement_theta_max 26.00
_cell_measurement_theta_min 1.61
_cell_volume 3988.5(4)
_computing_cell_refinement 'RAPID AUTO (Rigaku, 2001)'
_computing_data_collection 'RAPID AUTO (Rigaku, 2001)'
_computing_data_reduction 'RAPID AUTO (Rigaku, 2001)'
_computing_molecular_graphics 'SHELXL-97 (Sheldrick, 1997)'
_computing_publication_material 'SHELXL-97 (Sheldrick, 1997)'
_computing_structure_refinement 'SHELXL-97 (Sheldrick, 1997)'
_computing_structure_solution 'SHELXS-97 (Sheldrick, 1990)'
_diffrn_ambient_temperature 113(2)
_diffrn_measured_fraction_theta_full 0.985
_diffrn_measured_fraction_theta_max 0.985
_diffrn_measurement_device_type 'Rigaku R-AXIS RAPID IP Area Detector'
_diffrn_measurement_method Oscillation
_diffrn_radiation_monochromator graphite
_diffrn_radiation_source 'fine-focus sealed tube'
_diffrn_radiation_type MoK\a
_diffrn_radiation_wavelength 0.71070
_diffrn_reflns_av_R_equivalents 0.0866
_diffrn_reflns_av_sigmaI/netI 0.0750
_diffrn_reflns_limit_h_max 23
_diffrn_reflns_limit_h_min -23
_diffrn_reflns_limit_k_max 10
_diffrn_reflns_limit_k_min -9
_diffrn_reflns_limit_l_max 31
_diffrn_reflns_limit_l_min -31
_diffrn_reflns_number 31302
_diffrn_reflns_theta_full 26.00
_diffrn_reflns_theta_max 26.00
_diffrn_reflns_theta_min 1.61
_exptl_absorpt_coefficient_mu 4.003
_exptl_absorpt_correction_T_max 0.6903
_exptl_absorpt_correction_T_min 0.4729
_exptl_absorpt_correction_type psi-scan
_exptl_absorpt_process_details Abscor
_exptl_crystal_colour 'Dark green'
_exptl_crystal_density_diffrn 1.821
_exptl_crystal_density_method 'not measured'
_exptl_crystal_description Block
_exptl_crystal_F_000 2164
_exptl_crystal_size_max 0.22
_exptl_crystal_size_mid 0.20
_exptl_crystal_size_min 0.10
_refine_diff_density_max 2.501
_refine_diff_density_min -1.121
_refine_diff_density_rms 0.141
_refine_ls_extinction_method none
_refine_ls_goodness_of_fit_ref 1.123
_refine_ls_hydrogen_treatment mixed
_refine_ls_matrix_type full
_refine_ls_number_parameters 537
_refine_ls_number_reflns 7714
_refine_ls_number_restraints 21
_refine_ls_restrained_S_all 1.121
_refine_ls_R_factor_all 0.0860
_refine_ls_R_factor_gt 0.0651
_refine_ls_shift/su_max 0.001
_refine_ls_shift/su_mean 0.000
_refine_ls_structure_factor_coef Fsqd
_refine_ls_weighting_details 'calc w=1/[\s^2^(Fo^2^)+(0.0517P)^2^+16.4361P] where P=(Fo^2^+2Fc^2^)/3'
_refine_ls_weighting_scheme calc
_refine_ls_wR_factor_gt 0.1406
_refine_ls_wR_factor_ref 0.1503
_reflns_number_gt 6171
_reflns_number_total 7714
_reflns_threshold_expression >2sigma(I)
_cod_duplicate_entry 7102832
_cod_data_source_file b715080f.txt
_cod_data_source_block 1
_cod_depositor_comments
;
The following automatic conversions were performed:

'_symmetry_cell_setting' value 'Monoclinic' changed to 'monoclinic'
according to
/usr/data/users/saulius/automatic-downloads/retrospective/RSC/lib/dictionaries/cif_core.dic
dictionary named 'cif_core.dic' version 2.4.2 from
2011-04-26.

'_exptl_absorpt_correction_type' value 'psi scan'
changed to 'psi-scan' according to
/usr/data/users/saulius/automatic-downloads/retrospective/RSC/lib/dictionaries/cif_core.dic
dictionary named 'cif_core.dic' version 2.4.2 from 2011-04-26.

Automatic conversion script
Id: cif_fix_values 2281 2013-09-26 08:29:07Z andrius 
;
_cod_original_sg_symbol_H-M P2(1)/c
_cod_database_code 7113103

loop_
_symmetry_equiv_pos_as_xyz
'x, y, z'
'-x, y+1/2, -z+1/2'
'-x, -y, -z'
'x, -y-1/2, z-1/2'

loop_
_atom_site_label
_atom_site_type_symbol
_atom_site_fract_x
_atom_site_fract_y
_atom_site_fract_z
_atom_site_U_iso_or_equiv
_atom_site_adp_type
_atom_site_occupancy
_atom_site_symmetry_multiplicity
_atom_site_calc_flag
_atom_site_refinement_flags
_atom_site_disorder_assembly
_atom_site_disorder_group
Br1 Br 0.26045(3) 0.70574(9) 0.40879(3) 0.0287(2) Uani 1 1 d . . .
Br2 Br 0.86688(4) -0.41004(9) 0.68720(3) 0.02885(19) Uani 1 1 d . . .
Br3 Br 0.93561(4) 0.36429(9) 0.13029(3) 0.02731(19) Uani 1 1 d . . .
Mn1 Mn 0.61874(5) 0.38220(12) 0.38024(4) 0.0186(2) Uani 1 1 d . . .
Mn2 Mn 0.68175(5) 0.09490(11) 0.46540(4) 0.0164(2) Uani 1 1 d . . .
Mn3 Mn 0.78167(5) 0.24129(12) 0.38040(4) 0.0174(2) Uani 1 1 d . . .
O1 O 0.5407(2) 0.4957(6) 0.34640(19) 0.0253(11) Uani 1 1 d . . .
O2 O 0.6709(2) -0.0392(5) 0.52163(18) 0.0228(10) Uani 1 1 d . . .
O3 O 0.8655(2) 0.2399(6) 0.35083(18) 0.0247(11) Uani 1 1 d . . .
O4 O 0.6962(2) 0.2512(5) 0.41248(17) 0.0183(10) Uani 1 1 d . . .
N1 N 0.5640(3) 0.3182(6) 0.4358(2) 0.0181(12) Uani 1 1 d . . .
N2 N 0.5896(3) 0.2019(6) 0.4727(2) 0.0186(12) Uani 1 1 d . . .
N3 N 0.7830(3) 0.0391(6) 0.4746(2) 0.0181(12) Uani 1 1 d . . .
N4 N 0.8248(3) 0.0950(6) 0.4386(2) 0.0189(12) Uani 1 1 d . . .
N5 N 0.7390(3) 0.3781(6) 0.3215(2) 0.0190(12) Uani 1 1 d . . .
N6 N 0.6737(3) 0.4460(7) 0.3221(2) 0.0199(12) Uani 1 1 d . . .
C1 C 0.4803(3) 0.5429(8) 0.3634(3) 0.0197(14) Uani 1 1 d . . .
C2 C 0.4566(3) 0.4810(8) 0.4098(3) 0.0199(14) Uani 1 1 d . . .
C3 C 0.3919(3) 0.5328(8) 0.4231(3) 0.0225(15) Uani 1 1 d . . .
H3 H 0.3760 0.4922 0.4541 0.027 Uiso 1 1 calc R . .
C4 C 0.3506(3) 0.6431(8) 0.3913(3) 0.0236(16) Uani 1 1 d . . .
C5 C 0.3729(4) 0.7042(9) 0.3457(3) 0.0284(17) Uani 1 1 d . . .
H5 H 0.3443 0.7791 0.3240 0.034 Uiso 1 1 calc R . .
C6 C 0.4376(4) 0.6546(8) 0.3323(3) 0.0269(16) Uani 1 1 d . . .
H6 H 0.4530 0.6975 0.3014 0.032 Uiso 1 1 calc R . .
C7 C 0.4984(3) 0.3592(8) 0.4436(3) 0.0173(14) Uani 1 1 d . . .
C8 C 0.4808(3) 0.2711(8) 0.4874(3) 0.0209(15) Uani 1 1 d . . .
H8 H 0.4383 0.2762 0.5025 0.025 Uiso 1 1 calc R . .
C9 C 0.5398(3) 0.1753(8) 0.5034(3) 0.0202(14) Uani 1 1 d . . .
H9 H 0.5441 0.1012 0.5321 0.024 Uiso 1 1 calc R . .
C10 C 0.7178(3) -0.1186(7) 0.5583(3) 0.0197(14) Uani 1 1 d . . .
C11 C 0.7905(3) -0.1308(8) 0.5543(3) 0.0212(15) Uani 1 1 d . . .
C12 C 0.8340(4) -0.2167(8) 0.5940(3) 0.0229(15) Uani 1 1 d . . .
H12 H 0.8832 -0.2235 0.5924 0.027 Uiso 1 1 calc R . .
C13 C 0.8068(4) -0.2913(8) 0.6350(3) 0.0221(15) Uani 1 1 d . . .
C14 C 0.7347(3) -0.2814(8) 0.6385(3) 0.0208(14) Uani 1 1 d . . .
H14 H 0.7159 -0.3355 0.6662 0.025 Uiso 1 1 calc R . .
C15 C 0.6906(3) -0.1917(8) 0.6011(3) 0.0222(15) Uani 1 1 d . . .
H15 H 0.6421 -0.1797 0.6044 0.027 Uiso 1 1 calc R . .
C16 C 0.8221(3) -0.0543(8) 0.5111(3) 0.0186(14) Uani 1 1 d . . .
C17 C 0.8910(4) -0.0610(8) 0.4981(3) 0.0236(15) Uani 1 1 d . . .
H17 H 0.9301 -0.1181 0.5165 0.028 Uiso 1 1 calc R . .
C18 C 0.8902(3) 0.0323(8) 0.4530(3) 0.0225(15) Uani 1 1 d . . .
H18 H 0.9295 0.0498 0.4349 0.027 Uiso 1 1 calc R . .
C19 C 0.8784(3) 0.2719(8) 0.3016(3) 0.0228(15) Uani 1 1 d . . .
C20 C 0.9428(3) 0.2183(8) 0.2873(3) 0.0209(14) Uani 1 1 d . . .
H20 H 0.9748 0.1608 0.3125 0.025 Uiso 1 1 calc R . .
C21 C 0.9612(4) 0.2472(8) 0.2372(3) 0.0247(16) Uani 1 1 d . . .
H21 H 1.0046 0.2084 0.2281 0.030 Uiso 1 1 calc R . .
C22 C 0.9145(3) 0.3341(8) 0.2009(3) 0.0210(15) Uani 1 1 d . . .
C23 C 0.8510(3) 0.3908(8) 0.2136(3) 0.0202(14) Uani 1 1 d . . .
H23 H 0.8202 0.4500 0.1881 0.024 Uiso 1 1 calc R . .
C24 C 0.8316(3) 0.3619(8) 0.2637(3) 0.0186(14) Uani 1 1 d . . .
C25 C 0.7636(3) 0.4206(8) 0.2761(3) 0.0187(14) Uani 1 1 d . . .
C26 C 0.7129(4) 0.5214(8) 0.2473(3) 0.0251(16) Uani 1 1 d . . .
H26 H 0.7154 0.5711 0.2141 0.030 Uiso 1 1 calc R . .
C27 C 0.6583(4) 0.5333(8) 0.2774(3) 0.0231(15) Uani 1 1 d . . .
H27 H 0.6163 0.5942 0.2679 0.028 Uiso 1 1 calc R . .
N7 N 0.6561(3) 0.6246(7) 0.4272(2) 0.0303(14) Uani 1 1 d . . .
N8 N 0.6489(3) 0.7637(7) 0.4172(2) 0.0217(13) Uani 1 1 d . . .
N9 N 0.6418(3) 0.9051(7) 0.4071(2) 0.0278(14) Uani 1 1 d . . .
O5 O 0.5788(3) 0.1464(6) 0.3337(2) 0.0297(12) Uani 1 1 d . . .
H5A H 0.605(4) 0.075(11) 0.345(3) 0.045 Uiso 1 1 d . . .
C28 C 0.5062(5) 0.1093(13) 0.3215(4) 0.062(3) Uani 1 1 d . . .
H28A H 0.4883 0.0716 0.3535 0.093 Uiso 1 1 calc R . .
H28B H 0.4997 0.0236 0.2947 0.093 Uiso 1 1 calc R . .
H28C H 0.4803 0.2068 0.3080 0.093 Uiso 1 1 calc R . .
O6 O 0.8254(3) 0.4629(6) 0.4288(2) 0.0285(11) Uani 1 1 d D . .
H6A H 0.8696(10) 0.462(10) 0.440(3) 0.043 Uiso 1 1 d D . .
C29 C 0.8140(5) 0.4831(10) 0.4823(3) 0.040(2) Uani 1 1 d . . .
H29A H 0.7633 0.4935 0.4837 0.060 Uiso 1 1 calc R . .
H29B H 0.8383 0.5814 0.4969 0.060 Uiso 1 1 calc R . .
H29C H 0.8324 0.3884 0.5030 0.060 Uiso 1 1 calc R . .
O7 O 0.7363(3) 0.0146(6) 0.33422(19) 0.0295(12) Uani 1 1 d . . .
H7A H 0.7667 -0.0602 0.3420 0.044 Uiso 1 1 d R . .
C30 C 0.7163(4) 0.0047(9) 0.2773(3) 0.0324(18) Uani 1 1 d . . .
H30A H 0.6802 0.0869 0.2659 0.049 Uiso 1 1 calc R . .
H30B H 0.6972 -0.1037 0.2679 0.049 Uiso 1 1 calc R . .
H30C H 0.7577 0.0242 0.2597 0.049 Uiso 1 1 calc R . .
O8 O 0.1924(5) 0.2390(7) 0.1354(3) 0.069(2) Uani 1 1 d . . .
H8A H 0.1927 0.1476 0.1208 0.104 Uiso 1 1 calc R . .
C31 C 0.1339(5) 0.2497(11) 0.1628(4) 0.055(3) Uani 1 1 d . . .
H31A H 0.1002 0.1631 0.1508 0.083 Uiso 1 1 calc R . .
H31B H 0.1110 0.3557 0.1559 0.083 Uiso 1 1 calc R . .
H31C H 0.1496 0.2376 0.2008 0.083 Uiso 1 1 calc R . .
C32 C 0.0084(14) 0.446(3) 0.4172(11) 0.049(6) Uani 0.456(17) 1 d PDU A 1
H32A H 0.0012 0.4752 0.3797 0.074 Uiso 0.456(17) 1 calc PR A 1
H32B H -0.0011 0.3295 0.4209 0.074 Uiso 0.456(17) 1 calc PR A 1
H32C H 0.0572 0.4692 0.4324 0.074 Uiso 0.456(17) 1 calc PR A 1
O9 O -0.0393(6) 0.540(2) 0.4448(6) 0.054(6) Uani 0.456(17) 1 d PD A 1
O9' O -0.0195(6) 0.3799(15) 0.4546(5) 0.053(5) Uani 0.544(17) 1 d PD A 2
C32' C 0.0054(13) 0.504(2) 0.4215(9) 0.049(5) Uani 0.544(17) 1 d PDU A 2
H32D H -0.0108 0.6112 0.4318 0.074 Uiso 0.544(17) 1 calc PR A 2
H32E H -0.0132 0.4833 0.3845 0.074 Uiso 0.544(17) 1 calc PR A 2
H32F H 0.0571 0.5029 0.4260 0.074 Uiso 0.544(17) 1 calc PR A 2

loop_
_atom_site_aniso_label
_atom_site_aniso_U_11
_atom_site_aniso_U_22
_atom_site_aniso_U_33
_atom_site_aniso_U_23
_atom_site_aniso_U_13
_atom_site_aniso_U_12
Br1 0.0195(3) 0.0249(4) 0.0413(5) -0.0066(3) 0.0029(3) 0.0049(3)
Br2 0.0305(4) 0.0316(4) 0.0230(4) 0.0095(3) -0.0016(3) 0.0010(3)
Br3 0.0293(4) 0.0319(4) 0.0220(4) 0.0029(3) 0.0081(3) 0.0030(3)
Mn1 0.0179(5) 0.0182(5) 0.0195(6) 0.0041(4) 0.0027(4) 0.0028(4)
Mn2 0.0170(5) 0.0140(5) 0.0176(6) 0.0017(4) 0.0006(4) 0.0010(4)
Mn3 0.0178(5) 0.0172(5) 0.0168(6) 0.0033(4) 0.0013(4) 0.0031(4)
O1 0.022(2) 0.024(3) 0.030(3) 0.007(2) 0.005(2) 0.004(2)
O2 0.021(2) 0.020(2) 0.027(3) 0.007(2) -0.001(2) 0.0022(19)
O3 0.023(2) 0.033(3) 0.017(3) 0.006(2) 0.002(2) 0.007(2)
O4 0.020(2) 0.016(2) 0.018(3) 0.0010(19) -0.0004(19) 0.0016(18)
N1 0.023(3) 0.013(3) 0.018(3) 0.003(2) 0.000(2) 0.000(2)
N2 0.021(3) 0.014(3) 0.020(3) 0.000(2) -0.002(2) 0.004(2)
N3 0.022(3) 0.013(3) 0.019(3) 0.004(2) 0.003(2) 0.003(2)
N4 0.021(3) 0.017(3) 0.018(3) 0.001(2) 0.004(2) 0.003(2)
N5 0.016(3) 0.020(3) 0.020(3) -0.001(2) -0.002(2) 0.000(2)
N6 0.017(3) 0.021(3) 0.022(3) -0.002(2) 0.002(2) 0.003(2)
C1 0.016(3) 0.017(3) 0.025(4) 0.002(3) 0.000(3) 0.000(3)
C2 0.019(3) 0.016(3) 0.023(4) -0.002(3) 0.000(3) -0.003(3)
C3 0.023(3) 0.016(3) 0.028(4) -0.005(3) 0.003(3) -0.004(3)
C4 0.016(3) 0.020(4) 0.034(4) -0.011(3) 0.000(3) 0.000(3)
C5 0.030(4) 0.021(4) 0.032(4) 0.004(3) -0.001(3) 0.008(3)
C6 0.030(4) 0.026(4) 0.023(4) 0.006(3) -0.001(3) 0.006(3)
C7 0.014(3) 0.017(3) 0.021(4) -0.001(3) 0.000(3) -0.005(2)
C8 0.018(3) 0.021(3) 0.025(4) 0.002(3) 0.006(3) -0.002(3)
C9 0.025(3) 0.012(3) 0.024(4) -0.002(3) 0.006(3) -0.002(3)
C10 0.027(4) 0.009(3) 0.021(4) -0.001(3) 0.000(3) -0.003(3)
C11 0.026(3) 0.017(3) 0.022(4) 0.000(3) 0.004(3) 0.000(3)
C12 0.023(3) 0.020(4) 0.024(4) -0.001(3) 0.000(3) 0.000(3)
C13 0.036(4) 0.017(3) 0.011(4) -0.001(3) -0.002(3) -0.007(3)
C14 0.030(4) 0.017(3) 0.015(4) -0.003(3) 0.001(3) -0.004(3)
C15 0.020(3) 0.025(4) 0.022(4) -0.006(3) 0.002(3) -0.002(3)
C16 0.024(3) 0.014(3) 0.016(4) 0.000(3) -0.003(3) 0.001(3)
C17 0.023(3) 0.029(4) 0.018(4) 0.003(3) 0.001(3) 0.003(3)
C18 0.016(3) 0.027(4) 0.024(4) 0.004(3) 0.001(3) 0.004(3)
C19 0.021(3) 0.022(4) 0.024(4) 0.000(3) 0.002(3) -0.004(3)
C20 0.016(3) 0.023(4) 0.023(4) 0.002(3) -0.001(3) 0.002(3)
C21 0.022(3) 0.020(4) 0.033(4) -0.002(3) 0.006(3) -0.002(3)
C22 0.026(3) 0.021(3) 0.016(4) 0.005(3) 0.003(3) -0.007(3)
C23 0.024(3) 0.016(3) 0.021(4) -0.002(3) 0.002(3) -0.002(3)
C24 0.017(3) 0.016(3) 0.021(4) 0.001(3) -0.001(3) -0.001(3)
C25 0.023(3) 0.016(3) 0.015(4) -0.002(3) -0.002(3) -0.004(3)
C26 0.028(4) 0.027(4) 0.021(4) 0.003(3) 0.004(3) -0.001(3)
C27 0.030(4) 0.020(4) 0.019(4) 0.009(3) 0.002(3) 0.004(3)
N7 0.042(4) 0.020(3) 0.028(4) -0.001(3) 0.000(3) -0.005(3)
N8 0.019(3) 0.027(4) 0.019(3) -0.005(3) 0.004(2) -0.002(2)
N9 0.034(3) 0.015(3) 0.032(4) -0.006(3) -0.004(3) 0.001(2)
O5 0.031(3) 0.024(3) 0.029(3) -0.003(2) -0.011(2) 0.001(2)
C28 0.052(6) 0.064(7) 0.067(7) -0.021(6) 0.001(5) -0.029(5)
O6 0.034(3) 0.025(3) 0.025(3) -0.002(2) 0.000(2) -0.008(2)
C29 0.049(5) 0.037(5) 0.035(5) -0.004(4) 0.007(4) 0.007(4)
O7 0.038(3) 0.026(3) 0.025(3) -0.009(2) 0.005(2) 0.003(2)
C30 0.046(5) 0.027(4) 0.023(4) -0.005(3) 0.002(4) -0.002(3)
O8 0.138(7) 0.026(3) 0.055(4) -0.001(3) 0.051(5) 0.021(4)
C31 0.037(5) 0.037(5) 0.086(8) -0.007(5) -0.007(5) -0.006(4)
C32 0.045(8) 0.051(10) 0.053(9) -0.002(8) 0.011(7) -0.003(8)
O9 0.017(6) 0.091(14) 0.058(10) -0.012(9) 0.015(6) -0.008(7)
O9' 0.050(7) 0.053(9) 0.052(8) 0.012(6) -0.011(6) -0.010(6)
C32' 0.044(8) 0.050(9) 0.052(8) 0.010(8) 0.001(7) -0.006(7)

loop_
_atom_type_symbol
_atom_type_description
_atom_type_scat_dispersion_real
_atom_type_scat_dispersion_imag
_atom_type_scat_source
C C 0.0033 0.0016 'International Tables Vol C Tables 4.2.6.8 and 6.1.1.4'
H H 0.0000 0.0000 'International Tables Vol C Tables 4.2.6.8 and 6.1.1.4'
N N 0.0061 0.0033 'International Tables Vol C Tables 4.2.6.8 and 6.1.1.4'
O O 0.0106 0.0060 'International Tables Vol C Tables 4.2.6.8 and 6.1.1.4'
Br Br -0.2901 2.4595 'International Tables Vol C Tables 4.2.6.8 and 6.1.1.4'
Mn Mn 0.3368 0.7283 'International Tables Vol C Tables 4.2.6.8 and 6.1.1.4'

loop_
_geom_angle_atom_site_label_1
_geom_angle_atom_site_label_2
_geom_angle_atom_site_label_3
_geom_angle
_geom_angle_site_symmetry_3
O1 Mn1 O4 175.8(2) .
O1 Mn1 N1 89.7(2) .
O4 Mn1 N1 89.9(2) .
O1 Mn1 N6 89.8(2) .
O4 Mn1 N6 90.6(2) .
N1 Mn1 N6 179.0(2) .
O1 Mn1 O5 89.8(2) .
O4 Mn1 O5 86.00(18) .
N1 Mn1 O5 88.6(2) .
N6 Mn1 O5 90.5(2) .
O1 Mn1 N7 88.8(2) .
O4 Mn1 N7 95.4(2) .
N1 Mn1 N7 90.7(2) .
N6 Mn1 N7 90.1(2) .
O5 Mn1 N7 178.4(2) .
O2 Mn2 O4 174.0(2) .
O2 Mn2 N3 89.2(2) .
O4 Mn2 N3 90.1(2) .
O2 Mn2 N2 89.5(2) .
O4 Mn2 N2 89.3(2) .
N3 Mn2 N2 162.6(2) .
O2 Mn2 N9 92.1(2) 1_545
O4 Mn2 N9 93.9(2) 1_545
N3 Mn2 N9 99.0(2) 1_545
N2 Mn2 N9 98.5(2) 1_545
O3 Mn3 O4 177.6(2) .
O3 Mn3 N5 88.9(2) .
O4 Mn3 N5 90.9(2) .
O3 Mn3 N4 90.5(2) .
O4 Mn3 N4 89.7(2) .
N5 Mn3 N4 177.9(2) .
O3 Mn3 O6 87.4(2) .
O4 Mn3 O6 90.24(18) .
N5 Mn3 O6 92.3(2) .
N4 Mn3 O6 89.7(2) .
O3 Mn3 O7 94.04(19) .
O4 Mn3 O7 88.36(18) .
N5 Mn3 O7 89.1(2) .
N4 Mn3 O7 88.9(2) .
O6 Mn3 O7 178.04(18) .
C1 O1 Mn1 131.4(4) .
C10 O2 Mn2 133.0(4) .
C19 O3 Mn3 131.4(4) .
Mn2 O4 Mn1 120.0(2) .
Mn2 O4 Mn3 119.1(2) .
Mn1 O4 Mn3 119.3(2) .
C7 N1 N2 108.7(5) .
C7 N1 Mn1 130.5(4) .
N2 N1 Mn1 120.5(4) .
C9 N2 N1 107.5(5) .
C9 N2 Mn2 134.0(5) .
N1 N2 Mn2 118.1(4) .
C16 N3 N4 109.5(5) .
C16 N3 Mn2 130.8(4) .
N4 N3 Mn2 119.7(4) .
C18 N4 N3 107.0(5) .
C18 N4 Mn3 134.4(5) .
N3 N4 Mn3 118.6(4) .
C25 N5 N6 109.5(5) .
C25 N5 Mn3 130.2(4) .
N6 N5 Mn3 120.3(4) .
C27 N6 N5 107.2(5) .
C27 N6 Mn1 133.9(4) .
N5 N6 Mn1 118.5(4) .
O1 C1 C6 117.7(6) .
O1 C1 C2 123.7(6) .
C6 C1 C2 118.6(6) .
C3 C2 C1 119.5(6) .
C3 C2 C7 119.3(6) .
C1 C2 C7 121.2(6) .
C4 C3 C2 120.6(6) .
C4 C3 H3 119.7 .
C2 C3 H3 119.7 .
C3 C4 C5 120.6(6) .
C3 C4 Br1 119.8(5) .
C5 C4 Br1 119.6(5) .
C4 C5 C6 119.4(6) .
C4 C5 H5 120.3 .
C6 C5 H5 120.3 .
C5 C6 C1 121.3(7) .
C5 C6 H6 119.3 .
C1 C6 H6 119.3 .
N1 C7 C8 108.8(6) .
N1 C7 C2 121.6(6) .
C8 C7 C2 129.6(6) .
C9 C8 C7 104.4(6) .
C9 C8 H8 127.8 .
C7 C8 H8 127.8 .
N2 C9 C8 110.7(6) .
N2 C9 H9 124.7 .
C8 C9 H9 124.7 .
O2 C10 C15 117.0(6) .
O2 C10 C11 122.8(6) .
C15 C10 C11 120.2(6) .
C12 C11 C10 118.2(6) .
C12 C11 C16 119.3(6) .
C10 C11 C16 122.5(6) .
C13 C12 C11 121.4(6) .
C13 C12 H12 119.3 .
C11 C12 H12 119.3 .
C12 C13 C14 120.3(6) .
C12 C13 Br2 120.3(5) .
C14 C13 Br2 119.4(5) .
C15 C14 C13 119.8(6) .
C15 C14 H14 120.1 .
C13 C14 H14 120.1 .
C14 C15 C10 120.1(6) .
C14 C15 H15 120.0 .
C10 C15 H15 120.0 .
N3 C16 C17 107.7(6) .
N3 C16 C11 121.0(6) .
C17 C16 C11 131.3(6) .
C18 C17 C16 106.0(6) .
C18 C17 H17 127.0 .
C16 C17 H17 127.0 .
N4 C18 C17 109.7(6) .
N4 C18 H18 125.1 .
C17 C18 H18 125.1 .
O3 C19 C20 117.9(6) .
O3 C19 C24 123.8(6) .
C20 C19 C24 118.3(6) .
C21 C20 C19 122.0(6) .
C21 C20 H20 119.0 .
C19 C20 H20 119.0 .
C22 C21 C20 118.5(6) .
C22 C21 H21 120.7 .
C20 C21 H21 120.7 .
C23 C22 C21 121.2(6) .
C23 C22 Br3 119.2(5) .
C21 C22 Br3 119.5(5) .
C22 C23 C24 120.9(6) .
C22 C23 H23 119.5 .
C24 C23 H23 119.5 .
C23 C24 C19 119.0(6) .
C23 C24 C25 120.1(6) .
C19 C24 C25 120.9(6) .
N5 C25 C26 107.5(6) .
N5 C25 C24 121.8(6) .
C26 C25 C24 130.7(6) .
C27 C26 C25 105.8(6) .
C27 C26 H26 127.1 .
C25 C26 H26 127.1 .
N6 C27 C26 110.0(6) .
N6 C27 H27 125.0 .
C26 C27 H27 125.0 .
N8 N7 Mn1 133.4(5) .
N7 N8 N9 179.8(8) .
N8 N9 Mn2 121.5(5) 1_565
C28 O5 Mn1 122.0(5) .
C28 O5 H5A 118(6) .
Mn1 O5 H5A 106(6) .
O5 C28 H28A 109.5 .
O5 C28 H28B 109.5 .
H28A C28 H28B 109.5 .
O5 C28 H28C 109.5 .
H28A C28 H28C 109.5 .
H28B C28 H28C 109.5 .
C29 O6 Mn3 121.1(4) .
C29 O6 H6A 88(6) .
Mn3 O6 H6A 116(6) .
O6 C29 H29A 109.5 .
O6 C29 H29B 109.5 .
H29A C29 H29B 109.5 .
O6 C29 H29C 109.5 .
H29A C29 H29C 109.5 .
H29B C29 H29C 109.5 .
C30 O7 Mn3 125.7(4) .
C30 O7 H7A 105.6 .
Mn3 O7 H7A 105.6 .
O7 C30 H30A 109.5 .
O7 C30 H30B 109.5 .
H30A C30 H30B 109.5 .
O7 C30 H30C 109.5 .
H30A C30 H30C 109.5 .
H30B C30 H30C 109.5 .
C31 O8 H8A 109.5 .
O8 C31 H31A 109.5 .
O8 C31 H31B 109.5 .
H31A C31 H31B 109.5 .
O8 C31 H31C 109.5 .
H31A C31 H31C 109.5 .
H31B C31 H31C 109.5 .
O9' C32' H32D 109.5 .
O9' C32' H32E 109.5 .
H32D C32' H32E 109.5 .
O9' C32' H32F 109.5 .
H32D C32' H32F 109.5 .
H32E C32' H32F 109.5 .

loop_
_geom_bond_atom_site_label_1
_geom_bond_atom_site_label_2
_geom_bond_distance
_geom_bond_site_symmetry_2
Br1 C4 1.915(6) .
Br2 C13 1.903(7) .
Br3 C22 1.921(7) .
Mn1 O1 1.867(5) .
Mn1 O4 1.922(4) .
Mn1 N1 1.954(5) .
Mn1 N6 2.008(6) .
Mn1 O5 2.346(5) .
Mn1 N7 2.383(6) .
Mn2 O2 1.847(5) .
Mn2 O4 1.915(4) .
Mn2 N3 1.975(5) .
Mn2 N2 2.005(5) .
Mn2 N9 2.217(6) 1_545
Mn3 O3 1.869(5) .
Mn3 O4 1.935(4) .
Mn3 N5 1.964(5) .
Mn3 N4 1.999(5) .
Mn3 O6 2.294(5) .
Mn3 O7 2.310(5) .
O1 C1 1.350(8) .
O2 C10 1.369(8) .
O3 C19 1.343(8) .
N1 C7 1.343(8) .
N1 N2 1.384(7) .
N2 C9 1.336(8) .
N3 C16 1.351(8) .
N3 N4 1.382(7) .
N4 C18 1.356(8) .
N5 C25 1.359(8) .
N5 N6 1.373(7) .
N6 C27 1.348(8) .
C1 C6 1.400(9) .
C1 C2 1.423(9) .
C2 C3 1.398(9) .
C2 C7 1.482(9) .
C3 C4 1.388(9) .
C3 H3 0.9500 .
C4 C5 1.391(10) .
C5 C6 1.392(10) .
C5 H5 0.9500 .
C6 H6 0.9500 .
C7 C8 1.415(9) .
C8 C9 1.390(9) .
C8 H8 0.9500 .
C9 H9 0.9500 .
C10 C15 1.412(9) .
C10 C11 1.414(9) .
C11 C12 1.408(9) .
C11 C16 1.473(9) .
C12 C13 1.382(9) .
C12 H12 0.9500 .
C13 C14 1.397(9) .
C14 C15 1.395(9) .
C14 H14 0.9500 .
C15 H15 0.9500 .
C16 C17 1.407(9) .
C17 C18 1.384(9) .
C17 H17 0.9500 .
C18 H18 0.9500 .
C19 C20 1.407(9) .
C19 C24 1.430(9) .
C20 C21 1.396(10) .
C20 H20 0.9500 .
C21 C22 1.393(9) .
C21 H21 0.9500 .
C22 C23 1.383(9) .
C23 C24 1.402(9) .
C23 H23 0.9500 .
C24 C25 1.466(9) .
C25 C26 1.404(9) .
C26 C27 1.386(9) .
C26 H26 0.9500 .
C27 H27 0.9500 .
N7 N8 1.176(8) .
N8 N9 1.195(8) .
N9 Mn2 2.217(6) 1_565
O5 C28 1.416(10) .
O5 H5A 0.79(8) .
C28 H28A 0.9800 .
C28 H28B 0.9800 .
C28 H28C 0.9800 .
O6 C29 1.425(9) .
O6 H6A 0.852(10) .
C29 H29A 0.9800 .
C29 H29B 0.9800 .
C29 H29C 0.9800 .
O7 C30 1.454(8) .
O7 H7A 0.8500 .
C30 H30A 0.9800 .
C30 H30B 0.9800 .
C30 H30C 0.9800 .
O8 C31 1.406(11) .
O8 H8A 0.8400 .
C31 H31A 0.9800 .
C31 H31B 0.9800 .
C31 H31C 0.9800 .
C32 O9 1.453(10) .
C32 H32A 0.9800 .
C32 H32B 0.9800 .
C32 H32C 0.9800 .
O9' C32' 1.450(10) .
C32' H32D 0.9800 .
C32' H32E 0.9800 .
C32' H32F 0.9800 .

loop_
_geom_hbond_atom_site_label_D
_geom_hbond_atom_site_label_H
_geom_hbond_atom_site_label_A
_geom_hbond_distance_DH
_geom_hbond_distance_HA
_geom_hbond_distance_DA
_geom_hbond_angle_DHA
_geom_hbond_site_symmetry_A
O7 H7A O8 0.85 1.88 2.703(9) 161.3 2_645
O8 H8A O6 0.84 1.98 2.795(8) 164.0 2_645

loop_
_geom_torsion_atom_site_label_1
_geom_torsion_atom_site_label_2
_geom_torsion_atom_site_label_3
_geom_torsion_atom_site_label_4
_geom_torsion
_geom_torsion_site_symmetry_1
_geom_torsion_site_symmetry_4
O4 Mn1 O1 C1 99(3) . .
N1 Mn1 O1 C1 14.5(6) . .
N6 Mn1 O1 C1 -166.4(6) . .
O5 Mn1 O1 C1 103.1(6) . .
N7 Mn1 O1 C1 -76.2(6) . .
O4 Mn2 O2 C10 -74(2) . .
N3 Mn2 O2 C10 9.4(6) . .
N2 Mn2 O2 C10 -153.2(6) . .
N9 Mn2 O2 C10 108.4(6) 1_545 .
O4 Mn3 O3 C19 -105(5) . .
N5 Mn3 O3 C19 -19.5(6) . .
N4 Mn3 O3 C19 158.5(6) . .
O6 Mn3 O3 C19 -111.8(6) . .
O7 Mn3 O3 C19 69.5(6) . .
O2 Mn2 O4 Mn1 -94.2(18) . .
N3 Mn2 O4 Mn1 -177.6(3) . .
N2 Mn2 O4 Mn1 -15.0(3) . .
N9 Mn2 O4 Mn1 83.4(3) 1_545 .
O2 Mn2 O4 Mn3 100.1(18) . .
N3 Mn2 O4 Mn3 16.6(3) . .
N2 Mn2 O4 Mn3 179.2(3) . .
N9 Mn2 O4 Mn3 -82.4(3) 1_545 .
O1 Mn1 O4 Mn2 -70(3) . .
N1 Mn1 O4 Mn2 14.2(3) . .
N6 Mn1 O4 Mn2 -164.9(3) . .
O5 Mn1 O4 Mn2 -74.5(3) . .
N7 Mn1 O4 Mn2 104.9(3) . .
O1 Mn1 O4 Mn3 95(3) . .
N1 Mn1 O4 Mn3 179.9(3) . .
N6 Mn1 O4 Mn3 0.8(3) . .
O5 Mn1 O4 Mn3 91.2(3) . .
N7 Mn1 O4 Mn3 -89.4(3) . .
O3 Mn3 O4 Mn2 -112(5) . .
N5 Mn3 O4 Mn2 162.6(3) . .
N4 Mn3 O4 Mn2 -15.4(3) . .
O6 Mn3 O4 Mn2 -105.1(3) . .
O7 Mn3 O4 Mn2 73.5(3) . .
O3 Mn3 O4 Mn1 82(5) . .
N5 Mn3 O4 Mn1 -3.3(3) . .
N4 Mn3 O4 Mn1 178.8(3) . .
O6 Mn3 O4 Mn1 89.0(3) . .
O7 Mn3 O4 Mn1 -92.4(3) . .
O1 Mn1 N1 C7 -4.3(6) . .
O4 Mn1 N1 C7 179.9(6) . .
N6 Mn1 N1 C7 -63(13) . .
O5 Mn1 N1 C7 -94.1(6) . .
N7 Mn1 N1 C7 84.5(6) . .
O1 Mn1 N1 N2 169.4(4) . .
O4 Mn1 N1 N2 -6.4(4) . .
N6 Mn1 N1 N2 111(12) . .
O5 Mn1 N1 N2 79.6(4) . .
N7 Mn1 N1 N2 -101.8(5) . .
C7 N1 N2 C9 -1.2(7) . .
Mn1 N1 N2 C9 -176.1(4) . .
C7 N1 N2 Mn2 172.2(4) . .
Mn1 N1 N2 Mn2 -2.7(6) . .
O2 Mn2 N2 C9 -4.4(6) . .
O4 Mn2 N2 C9 -178.5(6) . .
N3 Mn2 N2 C9 -90.2(9) . .
N9 Mn2 N2 C9 87.6(6) 1_545 .
O2 Mn2 N2 N1 -175.7(4) . .
O4 Mn2 N2 N1 10.2(4) . .
N3 Mn2 N2 N1 98.5(8) . .
N9 Mn2 N2 N1 -83.7(4) 1_545 .
O2 Mn2 N3 C16 -3.2(6) . .
O4 Mn2 N3 C16 170.8(6) . .
N2 Mn2 N3 C16 82.6(9) . .
N9 Mn2 N3 C16 -95.2(6) 1_545 .
O2 Mn2 N3 N4 174.4(5) . .
O4 Mn2 N3 N4 -11.6(5) . .
N2 Mn2 N3 N4 -99.8(8) . .
N9 Mn2 N3 N4 82.4(5) 1_545 .
C16 N3 N4 C18 1.0(7) . .
Mn2 N3 N4 C18 -177.0(4) . .
C16 N3 N4 Mn3 -178.7(4) . .
Mn2 N3 N4 Mn3 3.3(6) . .
O3 Mn3 N4 C18 4.9(6) . .
O4 Mn3 N4 C18 -172.7(6) . .
N5 Mn3 N4 C18 79(6) . .
O6 Mn3 N4 C18 -82.4(6) . .
O7 Mn3 N4 C18 99.0(6) . .
O3 Mn3 N4 N3 -175.5(4) . .
O4 Mn3 N4 N3 6.9(4) . .
N5 Mn3 N4 N3 -101(6) . .
O6 Mn3 N4 N3 97.1(4) . .
O7 Mn3 N4 N3 -81.5(4) . .
O3 Mn3 N5 C25 9.2(6) . .
O4 Mn3 N5 C25 -173.2(6) . .
N4 Mn3 N5 C25 -65(6) . .
O6 Mn3 N5 C25 96.5(6) . .
O7 Mn3 N5 C25 -84.9(6) . .
O3 Mn3 N5 N6 -171.6(5) . .
O4 Mn3 N5 N6 6.0(5) . .
N4 Mn3 N5 N6 114(6) . .
O6 Mn3 N5 N6 -84.3(5) . .
O7 Mn3 N5 N6 94.3(5) . .
C25 N5 N6 C27 -1.1(7) . .
Mn3 N5 N6 C27 179.6(4) . .
C25 N5 N6 Mn1 172.6(4) . .
Mn3 N5 N6 Mn1 -6.8(6) . .
O1 Mn1 N6 C27 -0.7(6) . .
O4 Mn1 N6 C27 175.1(6) . .
N1 Mn1 N6 C27 58(13) . .
O5 Mn1 N6 C27 89.1(6) . .
N7 Mn1 N6 C27 -89.5(6) . .
O1 Mn1 N6 N5 -172.3(5) . .
O4 Mn1 N6 N5 3.5(4) . .
N1 Mn1 N6 N5 -114(12) . .
O5 Mn1 N6 N5 -82.5(4) . .
N7 Mn1 N6 N5 99.0(5) . .
Mn1 O1 C1 C6 167.5(5) . .
Mn1 O1 C1 C2 -14.9(10) . .
O1 C1 C2 C3 -177.6(6) . .
C6 C1 C2 C3 0.0(10) . .
O1 C1 C2 C7 0.8(10) . .
C6 C1 C2 C7 178.4(6) . .
C1 C2 C3 C4 0.4(10) . .
C7 C2 C3 C4 -178.1(6) . .
C2 C3 C4 C5 -0.1(10) . .
C2 C3 C4 Br1 177.5(5) . .
C3 C4 C5 C6 -0.5(11) . .
Br1 C4 C5 C6 -178.1(5) . .
C4 C5 C6 C1 0.8(11) . .
O1 C1 C6 C5 177.2(6) . .
C2 C1 C6 C5 -0.5(10) . .
N2 N1 C7 C8 1.5(7) . .
Mn1 N1 C7 C8 175.7(4) . .
N2 N1 C7 C2 -179.5(5) . .
Mn1 N1 C7 C2 -5.2(9) . .
C3 C2 C7 N1 -172.9(6) . .
C1 C2 C7 N1 8.7(9) . .
C3 C2 C7 C8 6.0(10) . .
C1 C2 C7 C8 -172.5(7) . .
N1 C7 C8 C9 -1.1(7) . .
C2 C7 C8 C9 179.9(6) . .
N1 N2 C9 C8 0.5(7) . .
Mn2 N2 C9 C8 -171.5(5) . .
C7 C8 C9 N2 0.4(7) . .
Mn2 O2 C10 C15 170.4(4) . .
Mn2 O2 C10 C11 -10.3(9) . .
O2 C10 C11 C12 -179.3(6) . .
C15 C10 C11 C12 -0.1(9) . .
O2 C10 C11 C16 2.0(10) . .
C15 C10 C11 C16 -178.8(6) . .
C10 C11 C12 C13 1.7(10) . .
C16 C11 C12 C13 -179.6(6) . .
C11 C12 C13 C14 -0.7(10) . .
C11 C12 C13 Br2 178.8(5) . .
C12 C13 C14 C15 -1.9(10) . .
Br2 C13 C14 C15 178.6(5) . .
C13 C14 C15 C10 3.5(10) . .
O2 C10 C15 C14 176.8(6) . .
C11 C10 C15 C14 -2.5(10) . .
N4 N3 C16 C17 -0.8(7) . .
Mn2 N3 C16 C17 177.0(5) . .
N4 N3 C16 C11 -179.7(5) . .
Mn2 N3 C16 C11 -1.9(9) . .
C12 C11 C16 N3 -175.1(6) . .
C10 C11 C16 N3 3.5(10) . .
C12 C11 C16 C17 6.4(11) . .
C10 C11 C16 C17 -175.0(7) . .
N3 C16 C17 C18 0.3(7) . .
C11 C16 C17 C18 179.0(7) . .
N3 N4 C18 C17 -0.8(7) . .
Mn3 N4 C18 C17 178.8(5) . .
C16 C17 C18 N4 0.3(8) . .
Mn3 O3 C19 C20 -162.8(5) . .
Mn3 O3 C19 C24 19.5(10) . .
O3 C19 C20 C21 -179.4(6) . .
C24 C19 C20 C21 -1.6(10) . .
C19 C20 C21 C22 1.1(10) . .
C20 C21 C22 C23 -0.2(10) . .
C20 C21 C22 Br3 -176.2(5) . .
C21 C22 C23 C24 -0.2(10) . .
Br3 C22 C23 C24 175.8(5) . .
C22 C23 C24 C19 -0.3(9) . .
C22 C23 C24 C25 -179.0(6) . .
O3 C19 C24 C23 178.8(6) . .
C20 C19 C24 C23 1.1(9) . .
O3 C19 C24 C25 -2.5(10) . .
C20 C19 C24 C25 179.8(6) . .
N6 N5 C25 C26 1.1(7) . .
Mn3 N5 C25 C26 -179.6(4) . .
N6 N5 C25 C24 -178.3(5) . .
Mn3 N5 C25 C24 1.0(9) . .
C23 C24 C25 N5 171.6(6) . .
C19 C24 C25 N5 -7.0(9) . .
C23 C24 C25 C26 -7.5(11) . .
C19 C24 C25 C26 173.8(7) . .
N5 C25 C26 C27 -0.7(7) . .
C24 C25 C26 C27 178.6(7) . .
N5 N6 C27 C26 0.6(7) . .
Mn1 N6 C27 C26 -171.6(5) . .
C25 C26 C27 N6 0.0(8) . .
O1 Mn1 N7 N8 -29.3(7) . .
O4 Mn1 N7 N8 151.0(7) . .
N1 Mn1 N7 N8 -119.0(7) . .
N6 Mn1 N7 N8 60.4(7) . .
O5 Mn1 N7 N8 -53(8) . .
Mn1 N7 N8 N9 -119(100) . .
N7 N8 N9 Mn2 -64(100) . 1_565
O1 Mn1 O5 C28 -35.6(7) . .
O4 Mn1 O5 C28 144.1(7) . .
N1 Mn1 O5 C28 54.1(7) . .
N6 Mn1 O5 C28 -125.4(7) . .
N7 Mn1 O5 C28 -12(8) . .
O3 Mn3 O6 C29 -141.6(5) . .
O4 Mn3 O6 C29 38.6(5) . .
N5 Mn3 O6 C29 129.6(5) . .
N4 Mn3 O6 C29 -51.1(5) . .
O7 Mn3 O6 C29 -6(6) . .
O3 Mn3 O7 C30 -66.3(5) . .
O4 Mn3 O7 C30 113.5(5) . .
N5 Mn3 O7 C30 22.6(5) . .
N4 Mn3 O7 C30 -156.7(5) . .
O6 Mn3 O7 C30 158(5) . .
